data_1538528
loop_
_publ_author_name
'Robertson, B.E.'
'Calvo, C.'

_publ_section_title
;
 Crystal structure of beta - Cu2 P2 O7
;
_journal_name_full 'Canadian Journal of Chemistry'
_journal_page_first 605
_journal_page_last 612
_journal_volume 46
_journal_year 1968
_chemical_formula_sum 'Cu2 O7 P2'
_chemical_name_systematic 'Cu2 (P2 O7)'
_space_group_IT_number 12
_symmetry_space_group_name_Hall '-C 2y'
_symmetry_space_group_name_H-M 'C 1 2/m 1'
_cell_angle_alpha 90
_cell_angle_beta 108.85
_cell_angle_gamma 90
_cell_formula_units_Z 2
_cell_length_a 6.827
_cell_length_b 8.118
_cell_length_c 4.576
_cell_volume 240.008
_citation_journal_id_ASTM CJCHAG
_cod_data_source_file Robertson_CJCHAG_1968_1876.cif
_cod_data_source_block Cu2O7P2
_cod_original_cell_volume 240.0076
_cod_database_code 1538528

loop_
_symmetry_equiv_pos_as_xyz
x,y,z
-x,y,-z
-x,-y,-z
x,-y,z
x+1/2,y+1/2,z
-x+1/2,y+1/2,-z
-x+1/2,-y+1/2,-z
x+1/2,-y+1/2,z

loop_
_atom_site_label
_atom_site_type_symbol
_atom_site_fract_x
_atom_site_fract_y
_atom_site_fract_z
_atom_site_occupancy
_atom_site_U_iso_or_equiv
P1 P+5 0.1998 0 -0.0883 1 0.0
O1 O-2 0 0 0 1 0.0
O3 O-2 0.2035 0.1533 -0.2708 1 0.0
O2 O-2 0.3759 0 0.2161 1 0.0
Cu1 Cu+2 0 0.3122 0.5 1 0.0
